data_4062252
loop_
_publ_author_name
'Wang, Haiping'
'Li, Hung-Wing'
'Xie, Zuowei'

_publ_section_title
;
 Multiple Insertion of Unsaturated Molecules into the Zr-N Bonds of
 [\h^5^:\s-Me~2~A(C~9~H~6~)(C~2~B~10~H~10~)]Zr(NMe~2~)~2~ (A = C, Si)
;
_journal_issue 22
_journal_name_full Organometallics
_journal_page_first 4522
_journal_page_last 4531
_journal_paper_doi 10.1021/om0304255
_journal_volume 22
_journal_year 2003
_chemical_formula_sum 'C46 H72 B20 O4 Zr2'
_chemical_formula_weight 1087.68
_space_group_IT_number 14
_symmetry_cell_setting monoclinic
_symmetry_space_group_name_Hall '-P 2yn'
_symmetry_space_group_name_H-M 'P 1 21/n 1'
_cell_angle_alpha 90.00
_cell_angle_beta 91.270(3)
_cell_angle_gamma 90.00
_cell_formula_units_Z 2
_cell_length_a 11.011(2)
_cell_length_b 12.093(1)
_cell_length_c 20.825(4)
_cell_measurement_temperature 293(2)
_cell_volume 2772.3(8)
_diffrn_ambient_temperature 293(2)
_exptl_crystal_density_diffrn 1.303
_cod_depositor_comments
;
The following automatic conversions were performed:
'_symmetry_cell_setting' value 'Monoclinic' changed to 'monoclinic'
according to '/home/saulius/struct/CIF-dictionaries/cif_core.dic'
dictionary named 'cif_core.dic' version 2.4.1 from 2010-06-29.

Automatic conversion script
Id: cif_fix_enum 1527 2010-12-29 10:47:43Z saulius 
;
_cod_original_sg_symbol_H-M 'P 21/n'
_cod_database_code 4062252

loop_
_symmetry_equiv_pos_as_xyz
'x, y, z'
'-x+1/2, y+1/2, -z+1/2'
'-x, -y, -z'
'x-1/2, -y-1/2, z-1/2'

loop_
_atom_site_label
_atom_site_type_symbol
_atom_site_fract_x
_atom_site_fract_y
_atom_site_fract_z
_atom_site_U_iso_or_equiv
_atom_site_adp_type
_atom_site_occupancy
_atom_site_symmetry_multiplicity
_atom_site_calc_flag
_atom_site_refinement_flags
_atom_site_disorder_assembly
_atom_site_disorder_group
Zr1 Zr -0.46391(8) 0.89988(7) 0.94123(4) 0.0602(3) Uani 1 1 d . . .
O1 O -0.4743(6) 0.9667(6) 0.8598(3) 0.0784(19) Uani 1 1 d . . .
O2 O -0.4029(5) 0.9748(5) 1.0268(3) 0.0610(16) Uani 1 1 d . . .
C1 C -0.2344(9) 0.7035(9) 0.9002(5) 0.088(3) Uani 1 1 d . . .
C2 C -0.2618(9) 0.8428(8) 0.9145(5) 0.070(3) Uani 1 1 d . . .
C3 C -0.3401(10) 0.6234(9) 0.9145(6) 0.088(3) Uani 1 1 d . . .
C4 C -0.3038(11) 0.5386(9) 0.9656(6) 0.110(4) Uani 1 1 d . . .
H4A H -0.2806 0.5761 1.0046 0.166 Uiso 1 1 calc R . .
H4B H -0.2366 0.4956 0.9508 0.166 Uiso 1 1 calc R . .
H4C H -0.3713 0.4906 0.9735 0.166 Uiso 1 1 calc R . .
C5 C -0.3773(11) 0.5567(10) 0.8524(6) 0.121(5) Uani 1 1 d . . .
H5A H -0.4002 0.6074 0.8188 0.182 Uiso 1 1 calc R . .
H5B H -0.4446 0.5093 0.8615 0.182 Uiso 1 1 calc R . .
H5C H -0.3097 0.5129 0.8391 0.182 Uiso 1 1 calc R . .
C11 C -0.4528(10) 0.6903(9) 0.9353(6) 0.085(3) Uani 1 1 d . . .
C12 C -0.5481(11) 0.7252(9) 0.8927(5) 0.086(3) Uani 1 1 d . . .
H12A H -0.5510 0.7096 0.8466 0.103 Uiso 1 1 calc R . .
C13 C -0.6407(10) 0.7734(8) 0.9253(6) 0.083(3) Uani 1 1 d . . .
H13A H -0.7196 0.7946 0.9064 0.100 Uiso 1 1 calc R . .
C14 C -0.6763(10) 0.7987(8) 1.0477(6) 0.085(3) Uani 1 1 d . . .
H14A H -0.7500 0.8358 1.0436 0.102 Uiso 1 1 calc R . .
C15 C -0.6271(11) 0.7761(9) 1.1069(5) 0.091(3) Uani 1 1 d . . .
H15A H -0.6707 0.7926 1.1434 0.109 Uiso 1 1 calc R . .
C16 C -0.5117(11) 0.7283(9) 1.1134(6) 0.089(3) Uani 1 1 d . . .
H16A H -0.4790 0.7163 1.1544 0.107 Uiso 1 1 calc R . .
C17 C -0.4456(10) 0.6986(8) 1.0615(6) 0.082(3) Uani 1 1 d . . .
H17A H -0.3687 0.6682 1.0675 0.099 Uiso 1 1 calc R . .
C18 C -0.4928(9) 0.7137(7) 0.9993(5) 0.071(3) Uani 1 1 d . . .
C19 C -0.6135(9) 0.7647(8) 0.9931(5) 0.073(3) Uani 1 1 d . . .
C20 C -0.4844(12) 0.9985(11) 0.7945(5) 0.113(4) Uani 1 1 d . . .
H20A H -0.4859 1.0777 0.7916 0.169 Uiso 1 1 calc R . .
H20B H -0.5581 0.9689 0.7760 0.169 Uiso 1 1 calc R . .
H20C H -0.4161 0.9705 0.7717 0.169 Uiso 1 1 calc R . .
C21 C -0.3034(9) 0.9501(9) 1.0724(5) 0.083(3) Uani 1 1 d . . .
H21A H -0.3030 1.0035 1.1065 0.124 Uiso 1 1 calc R . .
H21B H -0.2275 0.9531 1.0506 0.124 Uiso 1 1 calc R . .
H21C H -0.3145 0.8774 1.0899 0.124 Uiso 1 1 calc R . .
C31 C 0.0777(18) 0.3094(17) 0.8464(11) 0.098(9) Uiso 0.50 1 d PD A 1
C32 C 0.144(3) 0.407(2) 0.8497(15) 0.141(13) Uiso 0.50 1 d PD A 1
H32A H 0.1089 0.4547 0.8789 0.169 Uiso 0.50 1 calc PR A 1
C33 C 0.245(3) 0.457(3) 0.825(2) 0.181(18) Uiso 0.50 1 d PD A 1
H33A H 0.2787 0.5252 0.8364 0.217 Uiso 0.50 1 calc PR A 1
C34 C 0.285(3) 0.386(3) 0.7784(18) 0.142(11) Uiso 0.50 1 d PD A 1
H34A H 0.3463 0.4033 0.7501 0.170 Uiso 0.50 1 calc PR A 1
C35 C 0.223(3) 0.286(3) 0.7787(18) 0.133(11) Uiso 0.50 1 d PD A 1
H35A H 0.2613 0.2379 0.7507 0.160 Uiso 0.50 1 calc PR A 1
C36 C 0.124(3) 0.231(2) 0.8058(16) 0.144(12) Uiso 0.50 1 d PD A 1
H36A H 0.0967 0.1588 0.7983 0.173 Uiso 0.50 1 calc PR A 1
C37 C -0.034(2) 0.299(3) 0.8809(14) 0.177(14) Uiso 0.50 1 d PD A 1
H37A H -0.0484 0.3652 0.9047 0.266 Uiso 0.50 1 calc PR A 1
H37B H -0.0278 0.2373 0.9100 0.266 Uiso 0.50 1 calc PR A 1
H37C H -0.1003 0.2865 0.8510 0.266 Uiso 0.50 1 calc PR A 1
C31' C 0.085(3) 0.289(2) 0.8363(15) 0.30(4) Uiso 0.50 1 d PD B 2
C32' C 0.098(2) 0.3937(17) 0.8636(13) 0.098(8) Uiso 0.50 1 d PD B 2
H32B H 0.0413 0.4149 0.8935 0.118 Uiso 0.50 1 calc PR B 2
C33' C 0.189(3) 0.468(3) 0.8499(19) 0.212(19) Uiso 0.50 1 d PD B 2
H33B H 0.1951 0.5350 0.8720 0.255 Uiso 0.50 1 calc PR B 2
C34' C 0.270(4) 0.442(3) 0.802(2) 0.187(18) Uiso 0.50 1 d PD B 2
H34B H 0.3268 0.4916 0.7876 0.225 Uiso 0.50 1 calc PR B 2
C35' C 0.260(4) 0.336(4) 0.778(3) 0.24(2) Uiso 0.50 1 d PD B 2
H35B H 0.3192 0.3142 0.7495 0.282 Uiso 0.50 1 calc PR B 2
C36' C 0.171(3) 0.259(3) 0.7906(19) 0.160(13) Uiso 0.50 1 d PD B 2
H36B H 0.1684 0.1907 0.7701 0.192 Uiso 0.50 1 calc PR B 2
C37' C -0.005(3) 0.212(2) 0.8544(16) 0.158(12) Uiso 0.50 1 d PD B 2
H37D H 0.0006 0.1475 0.8280 0.237 Uiso 0.50 1 calc PR B 2
H37E H -0.0837 0.2452 0.8487 0.237 Uiso 0.50 1 calc PR B 2
H37F H 0.0078 0.1925 0.8986 0.237 Uiso 0.50 1 calc PR B 2
B3 B -0.1642(11) 0.7690(10) 0.9629(6) 0.081(4) Uani 1 1 d . . .
H3 H -0.1873 0.7504 1.0129 0.097 Uiso 1 1 calc R . .
B4 B -0.0829(13) 0.6731(13) 0.9155(8) 0.109(5) Uani 1 1 d . . .
H4 H -0.0495 0.5932 0.9340 0.131 Uiso 1 1 calc R . .
B5 B -0.1413(13) 0.6884(14) 0.8366(8) 0.115(5) Uani 1 1 d . . .
H5 H -0.1479 0.6180 0.8033 0.138 Uiso 1 1 calc R . .
B6 B -0.2539(13) 0.7948(11) 0.8374(6) 0.090(4) Uani 1 1 d . . .
H6 H -0.3341 0.7938 0.8049 0.108 Uiso 1 1 calc R . .
B7 B -0.1249(10) 0.9007(12) 0.9397(6) 0.087(4) Uani 1 1 d . . .
H7 H -0.1190 0.9689 0.9746 0.105 Uiso 1 1 calc R . .
B8 B -0.0144(12) 0.7986(12) 0.9396(7) 0.099(5) Uani 1 1 d . . .
H8 H 0.0632 0.8000 0.9738 0.119 Uiso 1 1 calc R . .
B9 B -0.0024(14) 0.7507(14) 0.8596(8) 0.119(6) Uani 1 1 d . . .
H9 H 0.0843 0.7206 0.8409 0.142 Uiso 1 1 calc R . .
B10 B -0.1027(13) 0.8244(14) 0.8102(7) 0.107(5) Uani 1 1 d . . .
H10 H -0.0827 0.8420 0.7597 0.128 Uiso 1 1 calc R . .
B11 B -0.1814(11) 0.9193(12) 0.8597(6) 0.088(4) Uani 1 1 d . . .
H11 H -0.2131 0.9998 0.8413 0.105 Uiso 1 1 calc R . .
B12 B -0.0265(12) 0.8925(13) 0.8737(7) 0.103(4) Uani 1 1 d . . .
H12 H 0.0428 0.9558 0.8646 0.123 Uiso 1 1 calc R . .

loop_
_atom_site_aniso_label
_atom_site_aniso_U_11
_atom_site_aniso_U_22
_atom_site_aniso_U_33
_atom_site_aniso_U_23
_atom_site_aniso_U_13
_atom_site_aniso_U_12
Zr1 0.0590(6) 0.0743(6) 0.0475(5) -0.0027(5) 0.0058(3) -0.0102(5)
O1 0.081(5) 0.100(5) 0.054(4) 0.001(3) 0.003(3) -0.019(4)
O2 0.060(4) 0.076(4) 0.047(4) 0.000(3) 0.001(3) -0.001(3)
C1 0.073(8) 0.096(8) 0.096(9) -0.033(6) 0.018(6) -0.002(6)
C2 0.069(7) 0.078(6) 0.063(6) -0.014(5) 0.009(5) -0.004(5)
C3 0.079(8) 0.091(8) 0.096(9) -0.016(6) 0.020(6) -0.008(6)
C4 0.115(11) 0.097(9) 0.122(11) 0.001(8) 0.041(8) 0.015(7)
C5 0.117(10) 0.108(9) 0.140(12) -0.072(8) 0.036(9) -0.016(7)
C11 0.080(8) 0.090(8) 0.085(8) -0.015(6) 0.014(6) -0.018(6)
C12 0.079(8) 0.095(8) 0.084(8) -0.031(6) -0.007(7) -0.026(6)
C13 0.063(7) 0.095(8) 0.093(9) -0.014(6) 0.014(6) -0.020(6)
C14 0.070(8) 0.086(7) 0.099(9) -0.002(7) 0.029(7) -0.012(6)
C15 0.097(10) 0.107(9) 0.069(8) 0.022(6) 0.037(7) -0.012(7)
C16 0.085(9) 0.095(8) 0.089(9) 0.023(7) 0.012(7) 0.002(6)
C17 0.069(8) 0.082(7) 0.096(9) 0.012(6) 0.017(7) 0.001(6)
C18 0.071(8) 0.056(6) 0.087(8) 0.001(5) 0.002(6) -0.013(5)
C19 0.060(7) 0.078(7) 0.081(8) 0.000(6) 0.010(6) -0.014(5)
C20 0.137(12) 0.147(11) 0.054(7) 0.017(7) 0.002(7) -0.017(8)
C21 0.065(7) 0.107(8) 0.076(7) -0.014(6) -0.012(6) 0.003(6)
B3 0.073(9) 0.080(9) 0.089(9) -0.002(7) 0.016(7) 0.014(6)
B4 0.086(11) 0.114(12) 0.128(14) -0.023(10) 0.026(9) 0.022(8)
B5 0.097(11) 0.133(13) 0.117(13) -0.053(10) 0.050(9) -0.004(9)
B6 0.103(11) 0.104(10) 0.064(8) -0.022(7) 0.017(7) -0.010(8)
B7 0.054(7) 0.112(10) 0.096(9) -0.019(8) 0.004(6) -0.011(7)
B8 0.070(9) 0.115(12) 0.113(12) -0.030(9) -0.002(8) 0.014(7)
B9 0.073(10) 0.163(16) 0.121(13) -0.041(11) 0.024(9) -0.012(9)
B10 0.094(11) 0.151(14) 0.077(10) -0.009(9) 0.038(8) -0.019(10)
B11 0.085(9) 0.102(10) 0.077(8) -0.021(7) 0.026(7) -0.024(7)
B12 0.078(9) 0.124(12) 0.107(11) -0.015(10) 0.023(8) -0.019(9)

loop_
_geom_bond_atom_site_label_1
_geom_bond_atom_site_label_2
_geom_bond_distance
_geom_bond_site_symmetry_2
_geom_bond_publ_flag
Zr1 O1 1.880(6) . ?
Zr1 O2 2.097(5) . ?
Zr1 O2 2.221(6) 3_477 ?
Zr1 C2 2.407(10) . ?
Zr1 C13 2.492(10) . ?
Zr1 C12 2.510(9) . ?
Zr1 C11 2.541(11) . ?
Zr1 C19 2.575(10) . ?
Zr1 C18 2.579(10) . ?
Zr1 Zr1 3.5459(18) 3_477 ?
O1 C20 1.415(11) . ?
O2 C21 1.464(10) . ?
O2 Zr1 2.221(6) 3_477 ?
C1 C3 1.548(14) . ?
C1 B3 1.699(16) . ?
C1 B5 1.703(16) . ?
C1 B6 1.723(17) . ?
C1 B4 1.732(18) . ?
C1 C2 1.739(14) . ?
C2 B3 1.710(15) . ?
C2 B6 1.711(14) . ?
C2 B11 1.729(16) . ?
C2 B7 1.733(15) . ?
C3 C4 1.524(15) . ?
C3 C11 1.550(14) . ?
C3 C5 1.570(14) . ?
C11 C12 1.422(14) . ?
C11 C18 1.442(14) . ?
C12 C13 1.367(14) . ?
C13 C19 1.441(14) . ?
C14 C15 1.363(14) . ?
C14 C19 1.405(13) . ?
C15 C16 1.400(14) . ?
C16 C17 1.364(14) . ?
C17 C18 1.396(14) . ?
C18 C19 1.468(13) . ?
C31 C36 1.379(18) . ?
C31 C32 1.392(15) . ?
C31 C37 1.445(15) . ?
C32 C33 1.379(16) . ?
C33 C34 1.37(2) . ?
C34 C35 1.390(16) . ?
C35 C36 1.411(16) . ?
C31' C32' 1.390(16) . ?
C31' C36' 1.41(2) . ?
C31' C37' 1.42(3) . ?
C32' C33' 1.379(16) . ?
C33' C34' 1.39(2) . ?
C34' C35' 1.378(16) . ?
C35' C36' 1.377(16) . ?
B3 B7 1.722(18) . ?
B3 B8 1.766(18) . ?
B3 B4 1.778(17) . ?
B4 B9 1.75(2) . ?
B4 B5 1.76(2) . ?
B4 B8 1.76(2) . ?
B5 B9 1.76(2) . ?
B5 B6 1.79(2) . ?
B5 B10 1.79(2) . ?
B6 B11 1.762(17) . ?
B6 B10 1.806(19) . ?
B7 B8 1.734(18) . ?
B7 B12 1.772(17) . ?
B7 B11 1.781(18) . ?
B8 B9 1.77(2) . ?
B8 B12 1.78(2) . ?
B9 B10 1.74(2) . ?
B9 B12 1.76(2) . ?
B10 B12 1.76(2) . ?
B10 B11 1.780(19) . ?
B11 B12 1.754(19) . ?
